data_4020225
loop_
_publ_author_name
'J. L. Garc\'ia Ruano'
'Cristina Fajardo'
'Alberto Fraile'
'M. Rosario Mart\'in'

_journal_name_full 'Journal of Organic Chemistry'
_journal_page_first 4300
_journal_page_last 4306
_journal_paper_doi 10.1021/jo050131o
_journal_volume 70
_journal_year 2005
_chemical_formula_sum 'C12 H12 O3 S'
_chemical_formula_weight 236.28
_space_group_IT_number 14
_symmetry_cell_setting monoclinic
_symmetry_space_group_name_Hall '-P 2ybc'
_symmetry_space_group_name_H-M 'P 1 21/c 1'
_cell_angle_alpha 90.00
_cell_angle_beta 111.5970(10)
_cell_angle_gamma 90.00
_cell_formula_units_Z 4
_cell_length_a 6.39980(10)
_cell_length_b 22.1292(2)
_cell_length_c 8.42970(10)
_cell_measurement_temperature 100(2)
_cell_volume 1110.02(2)
_diffrn_ambient_temperature 100(2)
_exptl_crystal_density_diffrn 1.414
_exptl_crystal_density_meas 0
_cod_depositor_comments
;
The following automatic conversions were performed:
'_symmetry_cell_setting' value 'Monoclinic' changed to 'monoclinic'
according to '/home/saulius/struct/CIF-dictionaries/cif_core.dic'
dictionary named 'cif_core.dic' version 2.4.1 from 2010-06-29.

Automatic conversion script
Id: cif_fix_enum 1527 2010-12-29 10:47:43Z saulius 
;
_cod_original_sg_symbol_H-M 'P 21/c'
_cod_database_code 4020225

loop_
_symmetry_equiv_pos_as_xyz
'x, y, z'
'-x, y+1/2, -z+1/2'
'-x, -y, -z'
'x, -y-1/2, z-1/2'

loop_
_atom_site_label
_atom_site_type_symbol
_atom_site_fract_x
_atom_site_fract_y
_atom_site_fract_z
_atom_site_U_iso_or_equiv
_atom_site_adp_type
_atom_site_occupancy
_atom_site_symmetry_multiplicity
_atom_site_calc_flag
_atom_site_refinement_flags
_atom_site_disorder_assembly
_atom_site_disorder_group
S1 S 0.06080(6) 0.540596(17) 0.33905(5) 0.01642(15) Uani 1 1 d . . .
C1 C 0.1736(3) 0.55598(8) 0.1751(2) 0.0179(4) Uani 1 1 d . . .
C2 C 0.4029(3) 0.54343(8) 0.1821(2) 0.0209(4) Uani 1 1 d . . .
C3 C 0.4580(3) 0.58504(9) 0.0611(3) 0.0256(4) Uani 1 1 d . . .
C4 C 0.2307(3) 0.61373(9) -0.0507(3) 0.0267(4) Uani 1 1 d . . .
C5 C 0.0827(3) 0.60815(8) 0.0536(2) 0.0189(4) Uani 1 1 d . . .
C6 C 0.1861(3) 0.60533(7) 0.4667(2) 0.0166(3) Uani 1 1 d . . .
C7 C 0.0509(3) 0.65381(8) 0.4702(2) 0.0208(4) Uani 1 1 d . . .
C8 C 0.1473(3) 0.70437(8) 0.5681(2) 0.0233(4) Uani 1 1 d . . .
C9 C 0.3769(3) 0.70597(8) 0.6650(2) 0.0210(4) Uani 1 1 d . . .
C10 C 0.5087(3) 0.65594(8) 0.6621(2) 0.0209(4) Uani 1 1 d . . .
C11 C 0.4156(3) 0.60567(8) 0.5636(2) 0.0187(4) Uani 1 1 d . . .
C12 C 0.4843(4) 0.76004(9) 0.7730(3) 0.0308(4) Uani 1 1 d . . .
O1 O 0.1842(2) 0.48570(5) 0.42816(16) 0.0213(3) Uani 1 1 d . . .
O2 O -0.0683(2) 0.64115(5) 0.05185(16) 0.0234(3) Uani 1 1 d . . .
O3 O 0.2190(2) 0.50344(6) 0.09309(16) 0.0242(3) Uani 1 1 d . . .
H2 H 0.519(4) 0.5259(10) 0.281(3) 0.026(5) Uiso 1 1 d . . .
H3A H 0.529(4) 0.5640(10) -0.005(3) 0.033(6) Uiso 1 1 d . . .
H3B H 0.566(4) 0.6180(10) 0.132(3) 0.032(6) Uiso 1 1 d . . .
H4A H 0.249(4) 0.6549(11) -0.071(3) 0.038(6) Uiso 1 1 d . . .
H4B H 0.154(4) 0.5930(11) -0.159(3) 0.038(6) Uiso 1 1 d . . .
H7 H -0.108(4) 0.6514(9) 0.407(3) 0.021(5) Uiso 1 1 d . . .
H8 H 0.048(3) 0.7375(9) 0.572(3) 0.024(5) Uiso 1 1 d . . .
H10 H 0.667(4) 0.6547(9) 0.730(3) 0.023(5) Uiso 1 1 d . . .
H11 H 0.505(3) 0.5738(9) 0.562(2) 0.018(5) Uiso 1 1 d . . .
H12A H 0.583(4) 0.7473(11) 0.886(4) 0.044(7) Uiso 1 1 d . . .
H12B H 0.576(4) 0.7823(11) 0.723(3) 0.044(7) Uiso 1 1 d . . .
H12C H 0.372(5) 0.7865(12) 0.782(3) 0.048(7) Uiso 1 1 d . . .

loop_
_atom_site_aniso_label
_atom_site_aniso_U_11
_atom_site_aniso_U_22
_atom_site_aniso_U_33
_atom_site_aniso_U_23
_atom_site_aniso_U_13
_atom_site_aniso_U_12
S1 0.0164(2) 0.0149(2) 0.0188(2) 0.00150(14) 0.00745(17) 0.00068(14)
C1 0.0190(8) 0.0183(8) 0.0165(8) -0.0015(6) 0.0068(7) -0.0006(6)
C2 0.0203(9) 0.0188(9) 0.0247(10) -0.0023(7) 0.0097(7) 0.0002(6)
C3 0.0260(10) 0.0261(10) 0.0297(10) -0.0017(8) 0.0162(8) -0.0004(7)
C4 0.0302(10) 0.0286(10) 0.0250(11) 0.0029(8) 0.0147(8) -0.0018(8)
C5 0.0168(8) 0.0218(9) 0.0154(9) -0.0003(6) 0.0026(6) -0.0030(6)
C6 0.0204(8) 0.0151(8) 0.0158(8) 0.0028(6) 0.0085(7) 0.0006(6)
C7 0.0182(9) 0.0224(9) 0.0213(9) 0.0016(7) 0.0068(7) 0.0035(7)
C8 0.0290(9) 0.0190(8) 0.0231(9) 0.0017(7) 0.0110(7) 0.0061(7)
C9 0.0292(9) 0.0189(8) 0.0160(9) 0.0020(6) 0.0095(7) -0.0017(7)
C10 0.0199(9) 0.0240(9) 0.0175(9) 0.0028(7) 0.0053(7) -0.0014(7)
C11 0.0196(8) 0.0177(8) 0.0195(9) 0.0039(6) 0.0081(7) 0.0039(7)
C12 0.0382(11) 0.0251(10) 0.0264(11) -0.0049(8) 0.0086(9) -0.0044(9)
O1 0.0225(6) 0.0166(6) 0.0259(7) 0.0043(5) 0.0104(5) 0.0035(5)
O2 0.0210(6) 0.0236(6) 0.0238(7) 0.0029(5) 0.0060(5) 0.0010(5)
O3 0.0254(7) 0.0205(6) 0.0282(7) -0.0072(5) 0.0117(5) -0.0022(5)

loop_
_geom_bond_atom_site_label_1
_geom_bond_atom_site_label_2
_geom_bond_distance
_geom_bond_site_symmetry_2
_geom_bond_publ_flag
S1 O1 1.4925(12) . ?
S1 C6 1.7937(17) . ?
S1 C1 1.8114(17) . ?
C1 O3 1.436(2) . ?
C1 C2 1.473(2) . ?
C1 C5 1.511(2) . ?
C2 O3 1.442(2) . ?
C2 C3 1.508(3) . ?
C2 H2 0.97(2) . ?
C3 C4 1.548(3) . ?
C3 H3A 0.95(2) . ?
C3 H3B 1.03(2) . ?
C4 C5 1.516(2) . ?
C4 H4A 0.94(2) . ?
C4 H4B 0.98(3) . ?
C5 O2 1.207(2) . ?
C6 C7 1.386(2) . ?
C6 C11 1.393(2) . ?
C7 C8 1.392(3) . ?
C7 H7 0.96(2) . ?
C8 C9 1.394(3) . ?
C8 H8 0.98(2) . ?
C9 C10 1.397(3) . ?
C9 C12 1.508(2) . ?
C10 C11 1.385(2) . ?
C10 H10 0.96(2) . ?
C11 H11 0.91(2) . ?
C12 H12A 0.97(3) . ?
C12 H12B 0.97(3) . ?
C12 H12C 0.95(3) . ?
